data_1532852
loop_
_publ_author_name
'Mastoraki, I.'
'Lappas, A.'
'Toebbens, D.M.'
'Giapintzakis, J.'
'Hernandez-Velasco, J.'

_publ_section_title
;
 Relations of crystal structure to magnetic properties in the
 quasi-one-dimensional compound Pb Ni1.88 Mg0.12 V2 O8
;
_journal_name_full 'Journal of Solid State Chemistry'
_journal_page_first 2404
_journal_page_last 2414
_journal_volume 177
_journal_year 2004
_chemical_formula_sum 'Mg0.12 Ni1.88 O8 Pb V2'
_chemical_name_systematic 'Pb (Ni1.88 Mg0.12) (V O4)2'
_space_group_IT_number 110
_symmetry_space_group_name_Hall 'I 4bw -2c'
_symmetry_space_group_name_H-M 'I 41 c d'
_cell_angle_alpha 90
_cell_angle_beta 90
_cell_angle_gamma 90
_cell_formula_units_Z 8
_cell_length_a 12.25008
_cell_length_b 12.25008
_cell_length_c 8.35891
_cell_volume 1254.375
_citation_journal_id_ASTM JSSCBI
_cod_data_source_file Mastoraki_JSSCBI_2004_1771.cif
_cod_data_source_block Mg0.12Ni1.88O8Pb1V2
_cod_original_formula_sum 'Mg0.12 Ni1.88 O8 Pb1 V2'
_cod_database_code 1532852

loop_
_symmetry_equiv_pos_as_xyz
x,y,z
-y,x+1/2,z+1/4
-x+1/2,-y+1/2,z+1/2
y+1/2,-x,z+3/4
-x,y,z+1/2
-y,-x+1/2,z+3/4
x+1/2,-y+1/2,z
y+1/2,x,z+1/4
x+1/2,y+1/2,z+1/2
-y+1/2,x+1,z+3/4
-x+1,-y+1,z+1
y+1,-x+1/2,z+5/4
-x+1/2,y+1/2,z+1
-y+1/2,-x+1,z+5/4
x+1,-y+1,z+1/2
y+1,x+1/2,z+3/4

loop_
_atom_site_label
_atom_site_type_symbol
_atom_site_fract_x
_atom_site_fract_y
_atom_site_fract_z
_atom_site_occupancy
_atom_site_U_iso_or_equiv
Mg1 Mg+2 0.3307 0.3325 0.1821 0.069 0.0
O2 O-2 0.3352 0.6741 0.4365 1 0.0
O1 O-2 0.1472 0.4945 -0.0422 1 0.0
O4 O-2 0.3252 0.499 0.161 1 0.0
O3 O-2 0.1579 0.6812 0.6706 1 0.0
Ni1 Ni+2 0.3307 0.3325 0.1821 0.931 0.0
Pb1 Pb+2 0 0 0 1 0.0
V1 V+5 0.2641 0.0819 0.0484 1 0.0
